data_4000369
_journal_name_full 'Chemistry of Materials'
_journal_paper_doi 10.1021/cm030563k
_journal_year 2004
_chemical_formula_moiety 'C40 H90 Mo2 O12 Si2'
_chemical_formula_sum 'C40 H90 Mo2 O12 Si2'
_chemical_formula_weight 1011.18
_space_group_IT_number 14
_symmetry_cell_setting monoclinic
_symmetry_space_group_name_Hall '-P 2yn'
_symmetry_space_group_name_H-M 'P 1 21/n 1'
_atom_sites_solution_hydrogens geom
_atom_sites_solution_primary direct
_atom_sites_solution_secondary difmap
_cell_angle_alpha 90.00
_cell_angle_beta 102.30
_cell_angle_gamma 90.00
_cell_formula_units_Z 2
_cell_length_a 12.7732(5)
_cell_length_b 12.4173(5)
_cell_length_c 17.3864(7)
_cell_measurement_reflns_used 4842
_cell_measurement_temperature 293(2)
_cell_measurement_theta_max 24.7
_cell_measurement_theta_min 1.75
_cell_volume 2694.3(2)
_diffrn_ambient_temperature 154(2)
_diffrn_measurement_device 'Bruker SMART CCD'
_diffrn_measurement_method \w-scans
_diffrn_radiation_monochromator graphite
_diffrn_radiation_source 'fine-focus sealed tube'
_diffrn_radiation_type MoK\a
_diffrn_radiation_wavelength 0.71073
_diffrn_reflns_av_R_equivalents 0.0470
_diffrn_reflns_av_sigmaI/netI 0.0525
_diffrn_reflns_limit_h_max 15
_diffrn_reflns_limit_h_min -13
_diffrn_reflns_limit_k_max 14
_diffrn_reflns_limit_k_min -14
_diffrn_reflns_limit_l_max 13
_diffrn_reflns_limit_l_min -20
_diffrn_reflns_number 11663
_diffrn_reflns_theta_max 24.69
_diffrn_reflns_theta_min 1.81
_diffrn_standards_decay_% ?
_diffrn_standards_interval_count ?
_diffrn_standards_interval_time ?
_diffrn_standards_number ?
_exptl_absorpt_coefficient_mu 0.559
_exptl_absorpt_correction_T_max 0.94427
_exptl_absorpt_correction_T_min 0.54422
_exptl_absorpt_correction_type empirical
_exptl_absorpt_process_details 'Blessing, 1995'
_exptl_crystal_colour red
_exptl_crystal_density_diffrn 1.246
_exptl_crystal_density_meas ?
_exptl_crystal_density_method 'not measured'
_exptl_crystal_description block
_exptl_crystal_F_000 1076
_exptl_crystal_size_max 0.18
_exptl_crystal_size_mid 0.15
_exptl_crystal_size_min 0.08
_refine_ls_extinction_coef ?
_refine_ls_extinction_method none
_refine_ls_goodness_of_fit_all 0.931
_refine_ls_goodness_of_fit_obs 1.060
_refine_ls_hydrogen_treatment fixed
_refine_ls_matrix_type full
_refine_ls_number_parameters 263
_refine_ls_number_reflns 4418
_refine_ls_number_restraints 0
_refine_ls_restrained_S_all 0.931
_refine_ls_restrained_S_obs 1.060
_refine_ls_R_factor_all 0.0518
_refine_ls_R_factor_obs 0.0333
_refine_ls_shift/esd_max 0.002
_refine_ls_shift/esd_mean 0.000
_refine_ls_structure_factor_coef Fsqd
_refine_ls_weighting_details 'w=1/[\s^2^(Fo^2^)+(0.0473P)^2^+0.0000P] where P=(Fo^2^+2Fc^2^)/3'
_refine_ls_weighting_scheme calc
_refine_ls_wR_factor_all 0.0828
_refine_ls_wR_factor_obs 0.0785
_reflns_number_observed 3143
_reflns_number_total 4418
_reflns_observed_criterion >2sigma(I)
_cod_depositor_comments
;
The following automatic conversions were performed:

'_refine_ls_weighting_scheme' value 'calc
w=1/[\s^2^(Fo^2^)+(0.0473P)^2^+0.0000P] where P=(Fo^2^+2Fc^2^)/3' was
changed to 'calc'. New tag '_refine_ls_weighting_details' was
created. The value of the new tag was set to
'w=1/[\s^2^(Fo^2^)+(0.0473P)^2^+0.0000P] where P=(Fo^2^+2Fc^2^)/3'.

Automatic conversion script
Id: cif_fix_values 3143 2015-03-26 13:38:13Z robertas 
;
_cod_original_sg_symbol_H-M P2(1)/n
_cod_database_code 4000369

loop_
_symmetry_equiv_pos_as_xyz
'x, y, z'
'-x+1/2, y+1/2, -z+1/2'
'-x, -y, -z'
'x-1/2, -y-1/2, z-1/2'

loop_
_atom_site_aniso_label
_atom_site_aniso_U_11
_atom_site_aniso_U_22
_atom_site_aniso_U_33
_atom_site_aniso_U_23
_atom_site_aniso_U_13
_atom_site_aniso_U_12
Mo1 0.0146(2) 0.0201(2) 0.0169(3) 0.0004(2) -0.00021(13) 0.00032(14)
Mo2 0.030(2) 0.025(2) 0.050(6) 0.003(2) 0.006(2) 0.000(2)
Si1 0.0201(4) 0.0216(4) 0.0286(5) 0.0015(4) 0.0015(4) -0.0026(4)
O1 0.0226(11) 0.0267(12) 0.0342(13) 0.0053(9) 0.0055(9) -0.0017(9)
O2 0.0222(11) 0.0206(11) 0.0416(13) 0.0040(10) 0.0005(10) 0.0005(9)
O3 0.0216(11) 0.0335(12) 0.0310(12) -0.0046(10) -0.0003(9) -0.0048(10)
O4 0.0258(12) 0.0243(12) 0.0322(12) -0.0023(10) 0.0061(10) -0.0022(9)
O5 0.0300(12) 0.0357(12) 0.0272(12) -0.0027(10) 0.0003(10) -0.0041(10)
O6 0.0206(11) 0.0352(13) 0.0353(13) 0.0076(10) 0.0044(10) 0.0082(10)
C1 0.025(2) 0.025(2) 0.065(3) 0.009(2) -0.001(2) 0.0026(14)
C2 0.032(2) 0.053(2) 0.058(3) -0.003(2) -0.018(2) 0.005(2)
C3 0.033(2) 0.049(2) 0.096(3) -0.013(2) 0.017(2) 0.004(2)
C4 0.042(2) 0.053(2) 0.125(4) 0.048(3) -0.002(3) 0.006(2)
C5 0.030(2) 0.035(2) 0.035(2) -0.009(2) -0.0002(15) -0.0127(15)
C6 0.044(2) 0.063(3) 0.053(3) -0.022(2) 0.010(2) -0.010(2)
C7 0.077(3) 0.046(2) 0.063(3) 0.000(2) -0.003(2) -0.033(2)
C8 0.033(2) 0.080(3) 0.057(3) -0.026(2) -0.009(2) -0.008(2)
C9 0.031(2) 0.034(2) 0.032(2) -0.004(2) 0.0090(15) -0.0038(15)
C10 0.072(3) 0.048(2) 0.050(3) 0.011(2) 0.034(2) 0.001(2)
C11 0.031(2) 0.071(3) 0.044(2) 0.002(2) 0.010(2) 0.002(2)
C12 0.052(2) 0.066(3) 0.049(2) -0.022(2) 0.011(2) -0.009(2)
C13 0.027(2) 0.030(2) 0.025(2) -0.0051(14) 0.0003(14) -0.0056(14)
C14 0.061(3) 0.053(2) 0.032(2) -0.003(2) 0.001(2) -0.011(2)
C15 0.051(2) 0.032(2) 0.046(2) -0.004(2) 0.016(2) -0.006(2)
C16 0.034(2) 0.051(2) 0.057(3) -0.017(2) -0.005(2) -0.004(2)
C17 0.022(2) 0.046(2) 0.046(2) 0.005(2) 0.007(2) 0.017(2)
C18 0.030(2) 0.068(3) 0.133(4) 0.045(3) 0.030(3) 0.013(2)
C19 0.030(2) 0.084(3) 0.115(4) 0.065(3) 0.005(2) 0.014(2)
C20 0.057(3) 0.268(8) 0.081(4) -0.078(5) 0.005(3) 0.070(4)

loop_
_atom_site_label
_atom_site_type_symbol
_atom_site_fract_x
_atom_site_fract_y
_atom_site_fract_z
_atom_site_U_iso_or_equiv
_atom_site_thermal_displace_type
_atom_site_occupancy
_atom_site_calc_flag
_atom_site_refinement_flags
_atom_site_disorder_group
Mo1 Mo 0.43195(2) 0.49566(3) 0.03152(4) 0.0177(2) Uani 0.916(2) d P .
Mo2 Mo 0.4164(3) 0.4705(3) -0.0188(6) 0.035(2) Uani 0.084(2) d P .
Si1 Si 0.33083(6) 0.27105(6) 0.07520(5) 0.0240(2) Uani 1 d . .
O1 O 0.3982(2) 0.3439(2) 0.02519(12) 0.0279(5) Uani 1 d . .
O2 O 0.3965(2) 0.16284(15) 0.10764(12) 0.0291(5) Uani 1 d . .
O3 O 0.21484(15) 0.2332(2) 0.02540(12) 0.0296(5) Uani 1 d . .
O4 O 0.3077(2) 0.35022(15) 0.14399(12) 0.0275(5) Uani 1 d . .
O5 O 0.4810(2) 0.5502(2) 0.13259(12) 0.0319(5) Uani 1 d . .
O6 O 0.3367(2) 0.5896(2) -0.03447(12) 0.0306(5) Uani 1 d . .
C1 C 0.5088(3) 0.1454(2) 0.1414(2) 0.0397(9) Uani 1 d . .
C2 C 0.5555(3) 0.2402(3) 0.1926(2) 0.0516(11) Uani 1 d . .
H2A H 0.5187(3) 0.2482(3) 0.2349(2) 0.077 Uiso 1 calc R .
H2B H 0.5472(3) 0.3047(3) 0.1614(2) 0.077 Uiso 1 calc R .
H2C H 0.6303(3) 0.2276(3) 0.2137(2) 0.077 Uiso 1 calc R .
C3 C 0.5663(3) 0.1318(3) 0.0741(3) 0.0590(12) Uani 1 d . .
H3A H 0.5362(3) 0.0717(3) 0.0422(3) 0.089 Uiso 1 calc R .
H3B H 0.6411(3) 0.1189(3) 0.0950(3) 0.089 Uiso 1 calc R .
H3C H 0.5580(3) 0.1960(3) 0.0427(3) 0.089 Uiso 1 calc R .
C4 C 0.5130(3) 0.0423(3) 0.1892(3) 0.077(2) Uani 1 d . .
H4A H 0.4762(3) 0.0531(3) 0.2313(3) 0.115 Uiso 1 calc R .
H4B H 0.5863(3) 0.0237(3) 0.2107(3) 0.115 Uiso 1 calc R .
H4C H 0.4791(3) -0.0148(3) 0.1558(3) 0.115 Uiso 1 calc R .
C5 C 0.1774(3) 0.1457(3) -0.0283(2) 0.0342(8) Uani 1 d . .
C6 C 0.2480(3) 0.1359(3) -0.0880(2) 0.0535(11) Uani 1 d . .
H6A H 0.2464(3) 0.2023(3) -0.1165(2) 0.080 Uiso 1 calc R .
H6B H 0.2222(3) 0.0785(3) -0.1240(2) 0.080 Uiso 1 calc R .
H6C H 0.3203(3) 0.1207(3) -0.0611(2) 0.080 Uiso 1 calc R .
C7 C 0.1771(4) 0.0430(3) 0.0183(2) 0.0649(13) Uani 1 d . .
H7A H 0.2493(4) 0.0246(3) 0.0435(2) 0.097 Uiso 1 calc R .
H7B H 0.1465(4) -0.0142(3) -0.0164(2) 0.097 Uiso 1 calc R .
H7C H 0.1354(4) 0.0533(3) 0.0576(2) 0.097 Uiso 1 calc R .
C8 C 0.0646(3) 0.1774(3) -0.0689(2) 0.0592(12) Uani 1 d . .
H8A H 0.0668(3) 0.2427(3) -0.0981(2) 0.089 Uiso 1 calc R .
H8B H 0.0222(3) 0.1886(3) -0.0302(2) 0.089 Uiso 1 calc R .
H8C H 0.0333(3) 0.1210(3) -0.1042(2) 0.089 Uiso 1 calc R .
C9 C 0.2405(2) 0.3359(3) 0.2006(2) 0.0321(8) Uani 1 d . .
C10 C 0.2464(3) 0.2207(3) 0.2301(2) 0.0537(11) Uani 1 d . .
H10A H 0.2193(3) 0.1730(3) 0.1870(2) 0.081 Uiso 1 calc R .
H10B H 0.2042(3) 0.2135(3) 0.2694(2) 0.081 Uiso 1 calc R .
H10C H 0.3196(3) 0.2026(3) 0.2527(2) 0.081 Uiso 1 calc R .
C11 C 0.1260(3) 0.3647(3) 0.1612(2) 0.0484(10) Uani 1 d . .
H11A H 0.1003(3) 0.3152(3) 0.1190(2) 0.073 Uiso 1 calc R .
H11B H 0.1240(3) 0.4366(3) 0.1407(2) 0.073 Uiso 1 calc R .
H11C H 0.0814(3) 0.3605(3) 0.1991(2) 0.073 Uiso 1 calc R .
C12 C 0.2827(3) 0.4128(3) 0.2672(2) 0.0558(11) Uani 1 d . .
H12A H 0.2783(3) 0.4852(3) 0.2474(2) 0.084 Uiso 1 calc R .
H12B H 0.3560(3) 0.3955(3) 0.2899(2) 0.084 Uiso 1 calc R .
H12C H 0.2406(3) 0.4064(3) 0.3066(2) 0.084 Uiso 1 calc R .
C13 C 0.5602(2) 0.6097(2) 0.1877(2) 0.0282(7) Uani 1 d . .
C14 C 0.5422(3) 0.5786(3) 0.2685(2) 0.0497(10) Uani 1 d . .
H14A H 0.4713(3) 0.5996(3) 0.2728(2) 0.074 Uiso 1 calc R .
H14B H 0.5940(3) 0.6145(3) 0.3084(2) 0.074 Uiso 1 calc R .
H14C H 0.5500(3) 0.5021(3) 0.2754(2) 0.074 Uiso 1 calc R .
C15 C 0.5388(3) 0.7284(2) 0.1707(2) 0.0420(9) Uani 1 d . .
H15A H 0.4676(3) 0.7458(2) 0.1765(2) 0.063 Uiso 1 calc R .
H15B H 0.5454(3) 0.7440(2) 0.1179(2) 0.063 Uiso 1 calc R .
H15C H 0.5897(3) 0.7706(2) 0.2070(2) 0.063 Uiso 1 calc R .
C16 C 0.6716(3) 0.5773(3) 0.1795(2) 0.0495(10) Uani 1 d . .
H16A H 0.6821(3) 0.5019(3) 0.1907(2) 0.074 Uiso 1 calc R .
H16B H 0.7238(3) 0.6181(3) 0.2159(2) 0.074 Uiso 1 calc R .
H16C H 0.6795(3) 0.5915(3) 0.1268(2) 0.074 Uiso 1 calc R .
C17 C 0.2276(2) 0.6158(3) -0.0269(2) 0.0381(9) Uani 1 d . .
C18 C 0.1607(3) 0.5150(3) -0.0334(3) 0.075(2) Uani 1 d . .
H18A H 0.1894(3) 0.4678(3) 0.0096(3) 0.113 Uiso 1 calc R .
H18B H 0.1618(3) 0.4795(3) -0.0823(3) 0.113 Uiso 1 calc R .
H18C H 0.0882(3) 0.5336(3) -0.0317(3) 0.113 Uiso 1 calc R .
C19 C 0.1836(3) 0.6900(3) -0.0936(3) 0.078(2) Uani 1 d . .
H19A H 0.2266(3) 0.7540(3) -0.0891(3) 0.117 Uiso 1 calc R .
H19B H 0.1112(3) 0.7088(3) -0.0921(3) 0.117 Uiso 1 calc R .
H19C H 0.1847(3) 0.6547(3) -0.1426(3) 0.117 Uiso 1 calc R .
C20 C 0.2353(4) 0.6699(6) 0.0517(3) 0.137(3) Uani 1 d . .
H20A H 0.2638(4) 0.6200(6) 0.0930(3) 0.205 Uiso 1 calc R .
H20B H 0.1653(4) 0.6928(6) 0.0568(3) 0.205 Uiso 1 calc R .
H20C H 0.2817(4) 0.7313(6) 0.0552(3) 0.205 Uiso 1 calc R .
